data_4339933
loop_
_publ_author_name
'Vidyaratne, Indu'
'Scott, Jennifer'
'Gambarotta, Sandro'
'Budzelaar, Peter H. M.'

_publ_section_title
;
 Dinitrogen activation, partial reduction, and formation of coordinated
 imide promoted by a chromium diiminepyridine complex.
;
_journal_issue 17
_journal_name_full 'Inorganic chemistry'
_journal_page_first 7040
_journal_page_last 7049
_journal_paper_doi 10.1021/ic700810f
_journal_volume 46
_journal_year 2007
_chemical_formula_sum 'C39 H56 Cr N4 O1.5'
_chemical_formula_weight 656.88
_chemical_name_systematic
; 
 ? 
;
_space_group_IT_number 15
_symmetry_cell_setting monoclinic
_symmetry_space_group_name_Hall '-C 2yc'
_symmetry_space_group_name_H-M 'C 1 2/c 1'
_atom_sites_solution_hydrogens geom
_atom_sites_solution_primary direct
_atom_sites_solution_secondary difmap
_audit_creation_method SHELXL-97
_cell_angle_alpha 90.00
_cell_angle_beta 113.095(2)
_cell_angle_gamma 90.00
_cell_formula_units_Z 8
_cell_length_a 25.143(3)
_cell_length_b 11.5634(14)
_cell_length_c 30.241(4)
_cell_measurement_reflns_used 429
_cell_measurement_temperature 213(2)
_cell_measurement_theta_max 23.26
_cell_measurement_theta_min 1.80
_cell_volume 8087.6(17)
_computing_cell_refinement 'SMART, Bruker (2000)'
_computing_data_collection 'SMART, Bruker (2000)'
_computing_data_reduction 'XPREP, Bruker (2000)'
_computing_molecular_graphics 'SHELXTL, Bruker (2000)'
_computing_publication_material 'SHELXTL, Bruker (2000)'
_computing_structure_refinement 'SHELXL-97 (Sheldrick, 1997)'
_computing_structure_solution 'SHELXS-97 (Sheldrick, 1990)'
_diffrn_ambient_temperature 213(2)
_diffrn_measured_fraction_theta_full 0.981
_diffrn_measured_fraction_theta_max 0.981
_diffrn_measurement_device_type 'CCD area detector'
_diffrn_measurement_method 'phi and omega scans'
_diffrn_radiation_monochromator graphite
_diffrn_radiation_source 'fine-focus sealed tube'
_diffrn_radiation_type MoK\a
_diffrn_radiation_wavelength 0.71073
_diffrn_reflns_av_R_equivalents 0.0294
_diffrn_reflns_av_sigmaI/netI 0.0363
_diffrn_reflns_limit_h_max 27
_diffrn_reflns_limit_h_min -27
_diffrn_reflns_limit_k_max 9
_diffrn_reflns_limit_k_min -12
_diffrn_reflns_limit_l_max 33
_diffrn_reflns_limit_l_min -32
_diffrn_reflns_number 16646
_diffrn_reflns_theta_full 23.26
_diffrn_reflns_theta_max 23.26
_diffrn_reflns_theta_min 1.80
_diffrn_standards_decay_% <1
_exptl_absorpt_coefficient_mu 0.316
_exptl_absorpt_correction_T_max 0.9396
_exptl_absorpt_correction_T_min 0.9396
_exptl_absorpt_correction_type multi-scan
_exptl_absorpt_process_details 'SADABS, Bruker (2000)'
_exptl_crystal_colour dk_green
_exptl_crystal_density_diffrn 1.079
_exptl_crystal_density_meas ?
_exptl_crystal_density_method 'not measured'
_exptl_crystal_description block
_exptl_crystal_F_000 2832
_exptl_crystal_size_max 0.20
_exptl_crystal_size_mid 0.20
_exptl_crystal_size_min 0.20
_refine_diff_density_max 0.675
_refine_diff_density_min -0.394
_refine_diff_density_rms 0.074
_refine_ls_extinction_method none
_refine_ls_goodness_of_fit_ref 1.086
_refine_ls_hydrogen_treatment constr
_refine_ls_matrix_type full
_refine_ls_number_parameters 426
_refine_ls_number_reflns 5703
_refine_ls_number_restraints 0
_refine_ls_restrained_S_all 1.086
_refine_ls_R_factor_all 0.0838
_refine_ls_R_factor_gt 0.0674
_refine_ls_shift/su_max 0.001
_refine_ls_shift/su_mean 0.001
_refine_ls_structure_factor_coef Fsqd
_refine_ls_weighting_details 'calc w=1/[\s^2^(Fo^2^)+(0.1019P)^2^+18.4374P] where P=(Fo^2^+2Fc^2^)/3'
_refine_ls_weighting_scheme calc
_refine_ls_wR_factor_gt 0.1757
_refine_ls_wR_factor_ref 0.1870
_reflns_number_gt 4605
_reflns_number_total 5703
_reflns_threshold_expression >2sigma(I)
_cod_data_source_file ic700810f-file002.cif
_cod_data_source_block sg2819
_cod_depositor_comments
;
The following automatic conversions were performed:

'_symmetry_cell_setting' value 'Monoclinic' changed to 'monoclinic'
according to
/usr/data/users/saulius/automatic-downloads/retrospective/ACS/lib/dictionaries/cif_core.dic
dictionary named 'cif_core.dic' version 2.4.2 from 2011-04-26.

Automatic conversion script
Id: cif_fix_values 2281 2013-09-26 08:29:07Z andrius 

The following automatic conversions were performed:

'_exptl_crystal_density_meas' value 'n/a' was changed to '?' - the
value is perceived as not measured.

Automatic conversion script
Id: cif_fix_values 3008 2015-01-20 13:52:24Z robertas 
;
_cod_original_cell_volume 8087.7(17)
_cod_original_sg_symbol_H-M C2/c
_cod_original_formula_sum 'C39 H56 Cr N4 O1.50'
_cod_database_code 4339933

loop_
_symmetry_equiv_pos_as_xyz
'x, y, z'
'-x, y, -z+1/2'
'x+1/2, y+1/2, z'
'-x+1/2, y+1/2, -z+1/2'
'-x, -y, -z'
'x, -y, z-1/2'
'-x+1/2, -y+1/2, -z'
'x+1/2, -y+1/2, z-1/2'

loop_
_atom_site_label
_atom_site_type_symbol
_atom_site_fract_x
_atom_site_fract_y
_atom_site_fract_z
_atom_site_U_iso_or_equiv
_atom_site_adp_type
_atom_site_occupancy
_atom_site_symmetry_multiplicity
_atom_site_calc_flag
_atom_site_refinement_flags
_atom_site_disorder_assembly
_atom_site_disorder_group
Cr1 Cr 0.58926(2) 0.66461(5) 0.81433(2) 0.0306(2) Uani 1 1 d . . .
N1 N 0.65987(12) 0.7315(2) 0.79936(11) 0.0296(7) Uani 1 1 d . . .
N2 N 0.61349(13) 0.5364(2) 0.78526(11) 0.0312(7) Uani 1 1 d . . .
N3 N 0.57164(13) 0.5201(3) 0.84745(11) 0.0315(7) Uani 1 1 d . . .
N4 N 0.52268(12) 0.7090(2) 0.76835(10) 0.0277(7) Uani 1 1 d . . .
C1 C 0.71757(19) 0.7024(4) 0.74873(18) 0.0486(11) Uani 1 1 d . . .
H1A H 0.7291 0.7819 0.7578 0.073 Uiso 1 1 calc R . .
H1B H 0.6984 0.6971 0.7140 0.073 Uiso 1 1 calc R . .
H1C H 0.7515 0.6532 0.7598 0.073 Uiso 1 1 calc R . .
C2 C 0.67663(16) 0.6635(3) 0.77140(14) 0.0336(9) Uani 1 1 d . . .
C3 C 0.65236(15) 0.5504(3) 0.76408(13) 0.0322(9) Uani 1 1 d . . .
C4 C 0.66662(18) 0.4592(4) 0.74124(15) 0.0423(10) Uani 1 1 d . . .
H4A H 0.6934 0.4697 0.7270 0.051 Uiso 1 1 calc R . .
C5 C 0.64092(19) 0.3516(3) 0.73957(16) 0.0459(11) Uani 1 1 d . . .
H5A H 0.6484 0.2902 0.7225 0.055 Uiso 1 1 calc R . .
C6 C 0.60429(19) 0.3360(3) 0.76328(16) 0.0452(10) Uani 1 1 d . . .
H6A H 0.5872 0.2632 0.7624 0.054 Uiso 1 1 calc R . .
C7 C 0.59241(16) 0.4255(3) 0.78819(13) 0.0330(9) Uani 1 1 d . . .
C8 C 0.56756(16) 0.4198(3) 0.82245(14) 0.0348(9) Uani 1 1 d . . .
C9 C 0.5384(2) 0.3139(4) 0.83129(17) 0.0488(11) Uani 1 1 d . . .
H9A H 0.5243 0.3301 0.8563 0.073 Uiso 1 1 calc R . .
H9B H 0.5658 0.2506 0.8414 0.073 Uiso 1 1 calc R . .
H9C H 0.5061 0.2927 0.8019 0.073 Uiso 1 1 calc R . .
C10 C 0.66512(17) 0.9392(3) 0.78350(15) 0.0365(9) Uani 1 1 d . . .
C11 C 0.68992(19) 1.0473(4) 0.80018(17) 0.0460(11) Uani 1 1 d . . .
H11A H 0.6756 1.1129 0.7808 0.055 Uiso 1 1 calc R . .
C12 C 0.7347(2) 1.0596(4) 0.84416(18) 0.0534(12) Uani 1 1 d . . .
H12A H 0.7506 1.1330 0.8550 0.064 Uiso 1 1 calc R . .
C13 C 0.75627(19) 0.9633(4) 0.87232(17) 0.0529(12) Uani 1 1 d . . .
H13A H 0.7876 0.9718 0.9021 0.063 Uiso 1 1 calc R . .
C14 C 0.73297(16) 0.8539(4) 0.85800(15) 0.0409(10) Uani 1 1 d . . .
C15 C 0.68651(16) 0.8429(3) 0.81301(14) 0.0341(9) Uani 1 1 d . . .
C16 C 0.61722(19) 0.9305(4) 0.73376(16) 0.0461(11) Uani 1 1 d . . .
H16A H 0.6068 0.8478 0.7273 0.055 Uiso 1 1 calc R . .
C17 C 0.6378(3) 0.9739(6) 0.6948(2) 0.0789(17) Uani 1 1 d . . .
H17A H 0.6721 0.9314 0.6972 0.118 Uiso 1 1 calc R . .
H17B H 0.6469 1.0557 0.6996 0.118 Uiso 1 1 calc R . .
H17C H 0.6075 0.9620 0.6633 0.118 Uiso 1 1 calc R . .
C18 C 0.5633(2) 0.9954(5) 0.7300(2) 0.0714(15) Uani 1 1 d . . .
H18A H 0.5501 0.9669 0.7542 0.107 Uiso 1 1 calc R . .
H18B H 0.5332 0.9837 0.6983 0.107 Uiso 1 1 calc R . .
H18C H 0.5719 1.0773 0.7351 0.107 Uiso 1 1 calc R . .
C19 C 0.75792(19) 0.7495(4) 0.88978(17) 0.0546(12) Uani 1 1 d . . .
H19A H 0.7256 0.6957 0.8855 0.066 Uiso 1 1 calc R . .
C20 C 0.8011(3) 0.6860(6) 0.8748(3) 0.097(2) Uani 1 1 d . . .
H20A H 0.7830 0.6670 0.8408 0.145 Uiso 1 1 calc R . .
H20B H 0.8132 0.6154 0.8933 0.145 Uiso 1 1 calc R . .
H20C H 0.8344 0.7349 0.8805 0.145 Uiso 1 1 calc R . .
C21 C 0.7867(3) 0.7801(6) 0.9435(2) 0.0820(18) Uani 1 1 d . . .
H21A H 0.7592 0.8207 0.9531 0.123 Uiso 1 1 calc R . .
H21B H 0.8200 0.8293 0.9490 0.123 Uiso 1 1 calc R . .
H21C H 0.7991 0.7098 0.9622 0.123 Uiso 1 1 calc R . .
C22 C 0.52422(17) 0.5457(4) 0.90475(15) 0.0401(10) Uani 1 1 d . . .
C23 C 0.53009(19) 0.5493(4) 0.95209(16) 0.0517(12) Uani 1 1 d . . .
H23A H 0.4989 0.5754 0.9592 0.062 Uiso 1 1 calc R . .
C24 C 0.5804(2) 0.5155(5) 0.98908(17) 0.0583(13) Uani 1 1 d . . .
H24A H 0.5839 0.5206 1.0211 0.070 Uiso 1 1 calc R . .
C25 C 0.6253(2) 0.4745(4) 0.97890(16) 0.0525(12) Uani 1 1 d . . .
H25A H 0.6589 0.4483 1.0042 0.063 Uiso 1 1 calc R . .
C26 C 0.62258(18) 0.4706(3) 0.93174(15) 0.0416(10) Uani 1 1 d . . .
C27 C 0.57167(16) 0.5107(3) 0.89475(14) 0.0345(9) Uani 1 1 d . . .
C28 C 0.46647(18) 0.5774(4) 0.86490(16) 0.0485(11) Uani 1 1 d . . .
H28A H 0.4656 0.5448 0.8344 0.058 Uiso 1 1 calc R . .
C29 C 0.4594(2) 0.7070(5) 0.8591(2) 0.0754(17) Uani 1 1 d . . .
H29A H 0.4916 0.7391 0.8530 0.113 Uiso 1 1 calc R . .
H29B H 0.4586 0.7406 0.8882 0.113 Uiso 1 1 calc R . .
H29C H 0.4235 0.7246 0.8322 0.113 Uiso 1 1 calc R . .
C30 C 0.4157(2) 0.5265(5) 0.87415(19) 0.0656(14) Uani 1 1 d . . .
H30A H 0.3797 0.5481 0.8482 0.098 Uiso 1 1 calc R . .
H30B H 0.4162 0.5562 0.9043 0.098 Uiso 1 1 calc R . .
H30C H 0.4191 0.4429 0.8759 0.098 Uiso 1 1 calc R . .
C31 C 0.6747(2) 0.4282(4) 0.92299(18) 0.0575(13) Uani 1 1 d . . .
H31A H 0.6686 0.4486 0.8895 0.069 Uiso 1 1 calc R . .
C32 C 0.7306(2) 0.4868(5) 0.9563(2) 0.0728(15) Uani 1 1 d . . .
H32A H 0.7262 0.5701 0.9529 0.109 Uiso 1 1 calc R . .
H32B H 0.7622 0.4625 0.9476 0.109 Uiso 1 1 calc R . .
H32C H 0.7389 0.4651 0.9893 0.109 Uiso 1 1 calc R . .
C33 C 0.6817(3) 0.3007(5) 0.9279(3) 0.098(2) Uani 1 1 d . . .
H33A H 0.6464 0.2635 0.9065 0.147 Uiso 1 1 calc R . .
H33B H 0.6898 0.2785 0.9608 0.147 Uiso 1 1 calc R . .
H33C H 0.7135 0.2769 0.9194 0.147 Uiso 1 1 calc R . .
O1 O 0.60433(12) 0.7895(2) 0.87207(9) 0.0390(7) Uani 1 1 d . B .
C34 C 0.5870(2) 0.9084(4) 0.85904(17) 0.0521(12) Uani 1 1 d . . .
H34A H 0.5507 0.9116 0.8305 0.063 Uiso 0.73 1 calc PR A 1
H34B H 0.6168 0.9502 0.8522 0.063 Uiso 0.73 1 calc PR A 1
H34C H 0.5449 0.9159 0.8473 0.063 Uiso 0.27 1 calc PR A 2
H34D H 0.5994 0.9343 0.8337 0.063 Uiso 0.27 1 calc PR A 2
C36 C 0.6217(8) 0.8984(13) 0.9442(7) 0.063(5) Uani 0.53 1 d P B 1
H36A H 0.6594 0.9372 0.9564 0.076 Uiso 0.53 1 calc PR B 1
H36B H 0.6074 0.8934 0.9700 0.076 Uiso 0.53 1 calc PR B 1
C35 C 0.5794(4) 0.9596(7) 0.9010(3) 0.066(2) Uani 0.73 1 d P B 1
H35A H 0.5398 0.9479 0.8987 0.079 Uiso 0.73 1 calc PR B 1
H35B H 0.5875 1.0428 0.9030 0.079 Uiso 0.73 1 calc PR B 1
C35' C 0.6158(11) 0.9796(18) 0.9039(9) 0.072(7) Uani 0.27 1 d P B 2
H35C H 0.5919 1.0451 0.9056 0.087 Uiso 0.27 1 calc PR B 2
H35D H 0.6541 1.0072 0.9074 0.087 Uiso 0.27 1 calc PR B 2
C36' C 0.6193(19) 0.884(3) 0.9405(10) 0.19(2) Uani 0.47 1 d P B 2
H36C H 0.5840 0.8855 0.9470 0.228 Uiso 0.47 1 calc PR B 2
H36D H 0.6522 0.8995 0.9708 0.228 Uiso 0.47 1 calc PR B 2
C37 C 0.6256(2) 0.7767(4) 0.92377(15) 0.0516(12) Uani 1 1 d . . .
H37A H 0.6019 0.7210 0.9324 0.062 Uiso 0.53 1 calc PR B 1
H37B H 0.6657 0.7493 0.9367 0.062 Uiso 0.53 1 calc PR B 1
H37C H 0.6663 0.7530 0.9370 0.062 Uiso 0.47 1 calc PR B 2
H37D H 0.6030 0.7188 0.9325 0.062 Uiso 0.47 1 calc PR B 2
C38 C 0.6516(7) 0.1837(14) 0.0827(6) 0.110(5) Uiso 0.50 1 d P C 1
H38A H 0.6870 0.1394 0.0914 0.166 Uiso 0.50 1 calc PR C 1
H38B H 0.6362 0.1744 0.1073 0.166 Uiso 0.50 1 calc PR C 1
H38C H 0.6597 0.2648 0.0799 0.166 Uiso 0.50 1 calc PR C 1
C39 C 0.6162(7) 0.1492(15) 0.0442(6) 0.115(5) Uiso 0.50 1 d P C 1
H39A H 0.6113 0.0666 0.0488 0.138 Uiso 0.50 1 calc PR C 1
H39B H 0.6356 0.1538 0.0217 0.138 Uiso 0.50 1 calc PR C 1
O2 O 0.5643(4) 0.1890(7) 0.0207(3) 0.084(2) Uiso 0.50 1 d P C 1
C40 C 0.5371(6) 0.1514(12) -0.0194(5) 0.090(4) Uiso 0.50 1 d P C 1
H40A H 0.5275 0.0707 -0.0159 0.108 Uiso 0.50 1 calc PR C 1
H40B H 0.5632 0.1505 -0.0364 0.108 Uiso 0.50 1 calc PR C 1
C41 C 0.4836(9) 0.2084(18) -0.0510(8) 0.148(7) Uiso 0.50 1 d P C 1
H41A H 0.4674 0.1672 -0.0813 0.222 Uiso 0.50 1 calc PR C 1
H41B H 0.4919 0.2875 -0.0567 0.222 Uiso 0.50 1 calc PR C 1
H41C H 0.4561 0.2081 -0.0357 0.222 Uiso 0.50 1 calc PR C 1

loop_
_atom_site_aniso_label
_atom_site_aniso_U_11
_atom_site_aniso_U_22
_atom_site_aniso_U_33
_atom_site_aniso_U_23
_atom_site_aniso_U_13
_atom_site_aniso_U_12
Cr1 0.0299(4) 0.0315(4) 0.0306(4) -0.0010(3) 0.0122(3) 0.0004(2)
N1 0.0262(15) 0.0286(17) 0.0344(18) -0.0009(14) 0.0123(14) -0.0002(13)
N2 0.0320(16) 0.0260(16) 0.0362(19) -0.0007(13) 0.0142(15) -0.0005(13)
N3 0.0341(17) 0.0315(17) 0.0293(18) 0.0052(14) 0.0129(14) 0.0014(13)
N4 0.0303(16) 0.0266(15) 0.0278(18) -0.0012(12) 0.0133(12) -0.0006(12)
C1 0.046(2) 0.048(3) 0.064(3) -0.006(2) 0.035(2) -0.004(2)
C2 0.0314(19) 0.038(2) 0.035(2) 0.0020(17) 0.0168(18) 0.0030(17)
C3 0.032(2) 0.034(2) 0.032(2) -0.0015(17) 0.0144(17) 0.0046(16)
C4 0.043(2) 0.042(2) 0.044(3) 0.0005(19) 0.020(2) 0.0099(19)
C5 0.056(3) 0.033(2) 0.054(3) -0.006(2) 0.027(2) 0.010(2)
C6 0.056(3) 0.027(2) 0.050(3) -0.0024(19) 0.018(2) -0.0007(19)
C7 0.038(2) 0.0239(19) 0.033(2) -0.0019(16) 0.0090(18) 0.0015(16)
C8 0.035(2) 0.030(2) 0.036(2) 0.0033(17) 0.0102(18) 0.0003(16)
C9 0.055(3) 0.041(2) 0.050(3) 0.004(2) 0.020(2) -0.007(2)
C10 0.037(2) 0.033(2) 0.044(2) -0.0026(18) 0.0221(19) -0.0065(17)
C11 0.050(3) 0.037(2) 0.056(3) -0.002(2) 0.026(2) -0.007(2)
C12 0.056(3) 0.045(3) 0.059(3) -0.012(2) 0.023(3) -0.021(2)
C13 0.046(3) 0.059(3) 0.047(3) -0.010(2) 0.011(2) -0.015(2)
C14 0.030(2) 0.046(2) 0.045(3) -0.006(2) 0.0128(19) -0.0068(18)
C15 0.031(2) 0.035(2) 0.042(2) -0.0065(18) 0.0210(19) -0.0080(16)
C16 0.054(3) 0.033(2) 0.046(3) 0.0052(19) 0.013(2) -0.0092(19)
C17 0.092(4) 0.095(4) 0.053(3) 0.018(3) 0.033(3) -0.001(3)
C18 0.047(3) 0.078(4) 0.076(4) 0.005(3) 0.010(3) -0.005(3)
C19 0.041(2) 0.054(3) 0.054(3) 0.006(2) 0.002(2) -0.007(2)
C20 0.068(4) 0.110(5) 0.096(5) 0.017(4) 0.016(4) 0.044(4)
C21 0.076(4) 0.085(4) 0.057(4) 0.011(3) -0.004(3) -0.015(3)
C22 0.041(2) 0.046(2) 0.037(2) 0.0029(19) 0.0183(19) -0.0044(18)
C23 0.046(3) 0.074(3) 0.039(3) 0.001(2) 0.021(2) -0.006(2)
C24 0.061(3) 0.081(4) 0.034(3) 0.003(2) 0.019(2) -0.014(3)
C25 0.048(3) 0.063(3) 0.038(3) 0.014(2) 0.008(2) -0.002(2)
C26 0.043(2) 0.039(2) 0.041(3) 0.0062(19) 0.014(2) -0.0020(18)
C27 0.037(2) 0.032(2) 0.033(2) 0.0029(17) 0.0132(18) -0.0052(17)
C28 0.041(2) 0.075(3) 0.035(2) 0.005(2) 0.019(2) 0.006(2)
C29 0.060(3) 0.087(4) 0.085(4) 0.035(3) 0.035(3) 0.021(3)
C30 0.044(3) 0.098(4) 0.051(3) 0.007(3) 0.015(2) -0.010(3)
C31 0.049(3) 0.070(3) 0.045(3) 0.006(2) 0.009(2) 0.018(2)
C32 0.046(3) 0.076(4) 0.094(4) 0.000(3) 0.025(3) 0.003(3)
C33 0.064(4) 0.068(4) 0.142(7) -0.023(4) 0.019(4) 0.015(3)
O1 0.0459(16) 0.0372(15) 0.0332(16) -0.0048(12) 0.0148(13) 0.0038(12)
C34 0.068(3) 0.039(2) 0.053(3) 0.002(2) 0.027(2) 0.012(2)
C36 0.099(10) 0.026(6) 0.056(13) -0.013(6) 0.023(9) 0.011(6)
C35 0.076(6) 0.056(5) 0.067(5) -0.014(4) 0.030(5) 0.009(5)
C35' 0.056(13) 0.047(12) 0.096(19) -0.024(11) 0.010(14) 0.007(11)
C36' 0.29(4) 0.19(3) 0.017(12) -0.044(16) -0.013(15) 0.09(3)
C37 0.067(3) 0.050(3) 0.029(3) -0.005(2) 0.009(2) 0.000(2)

loop_
_atom_type_symbol
_atom_type_description
_atom_type_scat_dispersion_real
_atom_type_scat_dispersion_imag
_atom_type_scat_source
C C 0.0033 0.0016 'International Tables Vol C Tables 4.2.6.8 and 6.1.1.4'
H H 0.0000 0.0000 'International Tables Vol C Tables 4.2.6.8 and 6.1.1.4'
N N 0.0061 0.0033 'International Tables Vol C Tables 4.2.6.8 and 6.1.1.4'
O O 0.0106 0.0060 'International Tables Vol C Tables 4.2.6.8 and 6.1.1.4'
Cr Cr 0.3209 0.6236 'International Tables Vol C Tables 4.2.6.8 and 6.1.1.4'

loop_
_geom_angle_atom_site_label_1
_geom_angle_atom_site_label_2
_geom_angle_atom_site_label_3
_geom_angle
_geom_angle_site_symmetry_1
N4 Cr1 N2 103.46(13) .
N4 Cr1 N3 107.13(13) .
N2 Cr1 N3 76.61(12) .
N4 Cr1 N1 109.51(12) .
N2 Cr1 N1 75.33(12) .
N3 Cr1 N1 137.88(12) .
N4 Cr1 O1 104.41(12) .
N2 Cr1 O1 151.88(12) .
N3 Cr1 O1 98.56(11) .
N1 Cr1 O1 91.84(11) .
C2 N1 C15 118.8(3) .
C2 N1 Cr1 114.5(2) .
C15 N1 Cr1 126.5(2) .
C3 N2 C7 119.5(3) .
C3 N2 Cr1 121.9(2) .
C7 N2 Cr1 118.5(2) .
C8 N3 C27 117.3(3) .
C8 N3 Cr1 113.5(2) .
C27 N3 Cr1 128.5(2) .
N4 N4 Cr1 161.95(15) 2_656
N1 C2 C3 114.6(3) .
N1 C2 C1 123.5(3) .
C3 C2 C1 121.9(3) .
N2 C3 C4 121.0(3) .
N2 C3 C2 112.1(3) .
C4 C3 C2 126.8(3) .
C3 C4 C5 119.4(4) .
C6 C5 C4 119.5(4) .
C5 C6 C7 121.0(4) .
C6 C7 N2 118.9(3) .
C6 C7 C8 128.4(4) .
N2 C7 C8 112.1(3) .
N3 C8 C7 114.2(3) .
N3 C8 C9 121.9(3) .
C7 C8 C9 123.9(4) .
C15 C10 C11 118.4(4) .
C15 C10 C16 122.5(3) .
C11 C10 C16 119.0(4) .
C12 C11 C10 121.5(4) .
C11 C12 C13 119.3(4) .
C12 C13 C14 121.9(4) .
C13 C14 C15 118.1(4) .
C13 C14 C19 120.5(4) .
C15 C14 C19 121.3(4) .
C10 C15 C14 120.7(3) .
C10 C15 N1 120.8(3) .
C14 C15 N1 118.4(3) .
C18 C16 C10 112.4(4) .
C18 C16 C17 109.8(4) .
C10 C16 C17 111.1(4) .
C14 C19 C20 111.2(4) .
C14 C19 C21 113.1(4) .
C20 C19 C21 109.4(5) .
C23 C22 C27 118.6(4) .
C23 C22 C28 119.6(4) .
C27 C22 C28 121.8(4) .
C24 C23 C22 121.6(4) .
C25 C24 C23 119.5(4) .
C24 C25 C26 121.7(4) .
C25 C26 C27 117.7(4) .
C25 C26 C31 119.1(4) .
C27 C26 C31 123.1(4) .
C22 C27 C26 120.6(4) .
C22 C27 N3 121.8(3) .
C26 C27 N3 117.5(3) .
C29 C28 C30 109.6(4) .
C29 C28 C22 111.3(4) .
C30 C28 C22 111.6(4) .
C33 C31 C26 112.3(5) .
C33 C31 C32 109.4(4) .
C26 C31 C32 112.1(4) .
C34 O1 C37 109.6(3) .
C34 O1 Cr1 118.1(2) .
C37 O1 Cr1 132.2(2) .
O1 C34 C35' 106.6(9) .
O1 C34 C35 105.8(4) .
C35' C34 C35 35.6(9) .
C37 C36 C35 102.4(11) .
C34 C35 C36 105.8(9) .
C34 C35' C36' 97.3(17) .
C35' C36' C37 111(2) .
C36 C37 O1 106.4(8) .
C36 C37 C36' 3(2) .
O1 C37 C36' 105.0(14) .
C38 C39 O2 127.2(17) .
C40 O2 C39 118.1(13) .
O2 C40 C41 120.2(14) .

loop_
_geom_bond_atom_site_label_1
_geom_bond_atom_site_label_2
_geom_bond_distance
_geom_bond_site_symmetry_2
Cr1 N4 1.781(3) .
Cr1 N2 1.940(3) .
Cr1 N3 2.083(3) .
Cr1 N1 2.141(3) .
Cr1 O1 2.182(3) .
N1 C2 1.338(5) .
N1 C15 1.436(5) .
N2 C3 1.372(5) .
N2 C7 1.404(5) .
N3 C8 1.366(5) .
N3 C27 1.434(5) .
N4 N4 1.241(6) 2_656
C1 C2 1.512(5) .
C2 C3 1.424(5) .
C3 C4 1.382(5) .
C4 C5 1.394(6) .
C5 C6 1.383(6) .
C6 C7 1.380(6) .
C7 C8 1.406(5) .
C8 C9 1.505(6) .
C10 C15 1.396(6) .
C10 C11 1.400(6) .
C10 C16 1.517(6) .
C11 C12 1.372(6) .
C12 C13 1.378(7) .
C13 C14 1.390(6) .
C14 C15 1.409(6) .
C14 C19 1.517(6) .
C16 C18 1.515(7) .
C16 C17 1.545(7) .
C19 C20 1.519(8) .
C19 C21 1.539(7) .
C22 C23 1.381(6) .
C22 C27 1.400(6) .
C22 C28 1.524(6) .
C23 C24 1.377(7) .
C24 C25 1.366(7) .
C25 C26 1.401(6) .
C26 C27 1.408(6) .
C26 C31 1.517(6) .
C28 C29 1.512(8) .
C28 C30 1.527(6) .
C31 C33 1.485(8) .
C31 C32 1.529(7) .
O1 C34 1.450(5) .
O1 C37 1.448(5) .
C34 C35' 1.51(2) .
C34 C35 1.480(9) .
C36 C37 1.555(16) .
C36 C35 1.50(2) .
C35' C36' 1.54(4) .
C36' C37 1.38(3) .
C38 C39 1.22(2) .
C39 O2 1.301(17) .
O2 C40 1.215(15) .
C40 C41 1.46(2) .

loop_
_geom_torsion_atom_site_label_1
_geom_torsion_atom_site_label_2
_geom_torsion_atom_site_label_3
_geom_torsion_atom_site_label_4
_geom_torsion
_geom_torsion_site_symmetry_4
N4 Cr1 N1 C2 -88.0(3) .
N2 Cr1 N1 C2 11.3(3) .
N3 Cr1 N1 C2 61.1(3) .
O1 Cr1 N1 C2 166.0(3) .
N4 Cr1 N1 C15 86.7(3) .
N2 Cr1 N1 C15 -173.9(3) .
N3 Cr1 N1 C15 -124.2(3) .
O1 Cr1 N1 C15 -19.3(3) .
N4 Cr1 N2 C3 97.1(3) .
N3 Cr1 N2 C3 -158.2(3) .
N1 Cr1 N2 C3 -9.9(3) .
O1 Cr1 N2 C3 -75.1(4) .
N4 Cr1 N2 C7 -85.9(3) .
N3 Cr1 N2 C7 18.8(3) .
N1 Cr1 N2 C7 167.1(3) .
O1 Cr1 N2 C7 101.9(3) .
N4 Cr1 N3 C8 80.3(3) .
N2 Cr1 N3 C8 -19.9(2) .
N1 Cr1 N3 C8 -69.3(3) .
O1 Cr1 N3 C8 -171.7(2) .
N4 Cr1 N3 C27 -109.5(3) .
N2 Cr1 N3 C27 150.3(3) .
N1 Cr1 N3 C27 101.0(3) .
O1 Cr1 N3 C27 -1.5(3) .
N2 Cr1 N4 N4 19.1(10) 2_656
N3 Cr1 N4 N4 -60.8(10) 2_656
N1 Cr1 N4 N4 98.0(10) 2_656
O1 Cr1 N4 N4 -164.7(10) 2_656
C15 N1 C2 C3 173.6(3) .
Cr1 N1 C2 C3 -11.3(4) .
C15 N1 C2 C1 -6.9(6) .
Cr1 N1 C2 C1 168.2(3) .
C7 N2 C3 C4 6.7(5) .
Cr1 N2 C3 C4 -176.4(3) .
C7 N2 C3 C2 -169.9(3) .
Cr1 N2 C3 C2 7.0(4) .
N1 C2 C3 N2 3.6(5) .
C1 C2 C3 N2 -175.9(4) .
N1 C2 C3 C4 -172.7(4) .
C1 C2 C3 C4 7.8(6) .
N2 C3 C4 C5 0.3(6) .
C2 C3 C4 C5 176.3(4) .
C3 C4 C5 C6 -3.9(7) .
C4 C5 C6 C7 0.6(7) .
C5 C6 C7 N2 6.3(6) .
C5 C6 C7 C8 -164.4(4) .
C3 N2 C7 C6 -9.9(5) .
Cr1 N2 C7 C6 173.1(3) .
C3 N2 C7 C8 162.3(3) .
Cr1 N2 C7 C8 -14.8(4) .
C27 N3 C8 C7 -153.3(3) .
Cr1 N3 C8 C7 18.1(4) .
C27 N3 C8 C9 27.1(5) .
Cr1 N3 C8 C9 -161.5(3) .
C6 C7 C8 N3 167.9(4) .
N2 C7 C8 N3 -3.3(5) .
C6 C7 C8 C9 -12.5(7) .
N2 C7 C8 C9 176.3(4) .
C15 C10 C11 C12 0.8(6) .
C16 C10 C11 C12 -177.7(4) .
C10 C11 C12 C13 0.8(6) .
C11 C12 C13 C14 -1.6(7) .
C12 C13 C14 C15 0.8(6) .
C12 C13 C14 C19 179.7(4) .
C11 C10 C15 C14 -1.6(5) .
C16 C10 C15 C14 176.8(3) .
C11 C10 C15 N1 175.2(3) .
C16 C10 C15 N1 -6.3(5) .
C13 C14 C15 C10 0.8(6) .
C19 C14 C15 C10 -178.0(4) .
C13 C14 C15 N1 -176.1(4) .
C19 C14 C15 N1 5.0(5) .
C2 N1 C15 C10 86.6(4) .
Cr1 N1 C15 C10 -87.9(4) .
C2 N1 C15 C14 -96.5(4) .
Cr1 N1 C15 C14 89.0(4) .
C15 C10 C16 C18 116.5(4) .
C11 C10 C16 C18 -65.0(5) .
C15 C10 C16 C17 -120.0(4) .
C11 C10 C16 C17 58.5(5) .
C13 C14 C19 C20 -96.2(6) .
C15 C14 C19 C20 82.7(5) .
C13 C14 C19 C21 27.3(6) .
C15 C14 C19 C21 -153.8(4) .
C27 C22 C23 C24 -2.4(7) .
C28 C22 C23 C24 176.5(4) .
C22 C23 C24 C25 -1.7(7) .
C23 C24 C25 C26 2.9(7) .
C24 C25 C26 C27 0.1(7) .
C24 C25 C26 C31 177.8(5) .
C23 C22 C27 C26 5.4(6) .
C28 C22 C27 C26 -173.5(4) .
C23 C22 C27 N3 -171.2(4) .
C28 C22 C27 N3 10.0(6) .
C25 C26 C27 C22 -4.2(6) .
C31 C26 C27 C22 178.1(4) .
C25 C26 C27 N3 172.5(4) .
C31 C26 C27 N3 -5.2(6) .
C8 N3 C27 C22 -108.3(4) .
Cr1 N3 C27 C22 81.7(4) .
C8 N3 C27 C26 75.0(4) .
Cr1 N3 C27 C26 -94.9(4) .
C23 C22 C28 C29 80.9(5) .
C27 C22 C28 C29 -100.2(5) .
C23 C22 C28 C30 -41.8(6) .
C27 C22 C28 C30 137.0(4) .
C25 C26 C31 C33 74.9(6) .
C27 C26 C31 C33 -107.5(5) .
C25 C26 C31 C32 -48.8(6) .
C27 C26 C31 C32 128.8(5) .
N4 Cr1 O1 C34 -35.8(3) .
N2 Cr1 O1 C34 136.4(3) .
N3 Cr1 O1 C34 -146.1(3) .
N1 Cr1 O1 C34 74.9(3) .
N4 Cr1 O1 C37 138.9(4) .
N2 Cr1 O1 C37 -48.9(5) .
N3 Cr1 O1 C37 28.7(4) .
N1 Cr1 O1 C37 -110.4(4) .
C37 O1 C34 C35' 18.6(12) .
Cr1 O1 C34 C35' -165.5(11) .
C37 O1 C34 C35 -18.5(6) .
Cr1 O1 C34 C35 157.3(5) .
O1 C34 C35 C36 31.0(10) .
C35' C34 C35 C36 -65.7(18) .
C37 C36 C35 C34 -30.4(12) .
O1 C34 C35' C36' -28(2) .
C35 C34 C35' C36' 66(2) .
C34 C35' C36' C37 31(3) .
C35 C36 C37 O1 19.2(12) .
C35 C36 C37 C36' -41(45) .
C34 O1 C37 C36 -0.8(8) .
Cr1 O1 C37 C36 -175.8(7) .
C34 O1 C37 C36' 2(2) .
Cr1 O1 C37 C36' -173(2) .
C35' C36' C37 C36 99(47) .
C35' C36' C37 O1 -22(3) .
C38 C39 O2 C40 172.8(18) .
C39 O2 C40 C41 -168.1(16) .
